data_4002267
loop_
_publ_author_name
'Tripathi, A.'
'Parise, J.B.'
'Kim, S.-J.'
'Johnson, G.M.'
'Lee, Y.-J.'
'Uh, Y.S.'

_publ_section_title
;
 Structural changes and cation site ordering in Na and K forms of
 aluminogermanates with the zeolite gismondine topology
;
_journal_name_full 'Chemistry of Materials (1,1989-)'
_journal_page_first 3760
_journal_page_last 3769
_journal_volume 12
_journal_year 2000
_chemical_formula_sum 'Al Ge H2 K O5'
_chemical_name_systematic 'K (Al Ge O4) (H2 O)'
_space_group_IT_number 15
_symmetry_space_group_name_Hall '-I 2ya'
_symmetry_space_group_name_H-M 'I 1 2/a 1'
_cell_angle_alpha 90
_cell_angle_beta 90
_cell_angle_gamma 90
_cell_formula_units_Z 8
_cell_length_a 10.311
_cell_length_b 9.749
_cell_length_c 10.225
_cell_volume 1027.837
_citation_journal_id_ASTM CMATEX
_cod_data_source_file Tripathi_CMATEX_2000_1158.cif
_cod_data_source_block H2Al1Ge1K1O5
_cod_original_sg_symbol_Hall '-C 2yc (x+z,y,-x)'
_cod_original_formula_sum 'H2 Al1 Ge1 K1 O5'
_cod_database_code 4002267

loop_
_symmetry_equiv_pos_as_xyz
x,y,z
-x+1/2,y,-z
-x,-y,-z
x-1/2,-y,z
x+1/2,y+1/2,z+1/2
-x+1,y+1/2,-z+1/2
-x+1/2,-y+1/2,-z+1/2
x,-y+1/2,z+1/2

loop_
_atom_site_label
_atom_site_type_symbol
_atom_site_fract_x
_atom_site_fract_y
_atom_site_fract_z
_atom_site_occupancy
_atom_site_U_iso_or_equiv
Ge1 Ge+4 0.3745 0.0864 0.3206 1 0.0
O5 O-2 0.3374 0.0131 -0.0441 0.5 0.0
K1 K+1 0.4087 0.0269 -0.0561 0.5 0.0
K2 K+1 0.3054 0.7278 0.1549 0.5 0.0
O2 O-2 0.4356 -0.0793 0.316 1 0.0
O4 O-2 0.4296 0.1787 0.455 1 0.0
O1 O-2 0.2068 0.0662 0.3181 1 0.0
Al1 Al+3 0.0745 0.1603 0.375 1 0.0
O3 O-2 0.4276 0.1706 0.1816 1 0.0
O6 O-2 0.3093 0.74 0.0855 0.5 0.0
